data_4074441
loop_
_publ_author_name
'Maynadi\'e, J\'er\^ome'
'Berthet, Jean-Claude'
'Thu\'ery, Pierre'
'Ephritikhine, Michel'

_publ_section_title
;
 From Bent to Linear Uranium Metallocenes: Influence of
 Counterion, Solvent, and Metal Ion Oxidation State
;
_journal_issue 23
_journal_name_full Organometallics
_journal_page_first 5603
_journal_page_last 5611
_journal_paper_doi 10.1021/om060642g
_journal_volume 25
_journal_year 2006
_chemical_formula_sum 'C32 H48 I2 N6 U'
_chemical_formula_weight 1008.59
_space_group_IT_number 14
_symmetry_cell_setting monoclinic
_symmetry_space_group_name_Hall '-P 2ybc'
_symmetry_space_group_name_H-M 'P 1 21/c 1'
_atom_sites_solution_hydrogens geom
_atom_sites_solution_primary direct
_atom_sites_solution_secondary difmap
_audit_creation_method SHELXL-97
_cell_angle_alpha 90.00
_cell_angle_beta 105.096(4)
_cell_angle_gamma 90.00
_cell_formula_units_Z 4
_cell_length_a 16.0984(10)
_cell_length_b 11.2243(7)
_cell_length_c 21.1510(9)
_cell_measurement_reflns_used 81294
_cell_measurement_temperature 100(2)
_cell_measurement_theta_max 25.68
_cell_measurement_theta_min 3.13
_cell_volume 3690.0(4)
_computing_cell_refinement 'HKL2000 (Otwinowski & Minor, 1997)'
_computing_data_collection 'COLLECT (Hooft, 1998)'
_computing_data_reduction 'HKL2000 (Otwinowski & Minor, 1997)'
_computing_molecular_graphics 'SHELXTL (Sheldrick, 1999)'
_computing_publication_material 'SHELXTL (Sheldrick, 1999); PLATON (Spek, 2003)'
_computing_structure_refinement 'SHELXL-97 (Sheldrick, 1997)'
_computing_structure_solution 'SHELXS-97 (Sheldrick, 1997)'
_diffrn_ambient_temperature 100(2)
_diffrn_measured_fraction_theta_full 0.996
_diffrn_measured_fraction_theta_max 0.996
_diffrn_measurement_device_type 'Nonius Kappa-CCD area-detector diffractometer'
_diffrn_measurement_method 'one \f and seven \w scans with 2\% steps'
_diffrn_radiation_monochromator graphite
_diffrn_radiation_source 'fine-focus sealed tube'
_diffrn_radiation_type MoK\a
_diffrn_radiation_wavelength 0.71073
_diffrn_reflns_av_R_equivalents 0.0673
_diffrn_reflns_av_sigmaI/netI 0.0220
_diffrn_reflns_limit_h_max 19
_diffrn_reflns_limit_h_min 0
_diffrn_reflns_limit_k_max 13
_diffrn_reflns_limit_k_min 0
_diffrn_reflns_limit_l_max 24
_diffrn_reflns_limit_l_min -25
_diffrn_reflns_number 81294
_diffrn_reflns_theta_full 25.68
_diffrn_reflns_theta_max 25.68
_diffrn_reflns_theta_min 3.13
_diffrn_standards_decay_% 0
_diffrn_standards_interval_time 0
_exptl_absorpt_coefficient_mu 6.100
_exptl_absorpt_correction_T_max 0.481
_exptl_absorpt_correction_T_min 0.237
_exptl_absorpt_correction_type refdelf
_exptl_absorpt_process_details 'program DELABS from PLATON (Spek, 2003)'
_exptl_crystal_colour 'translucent dark brown'
_exptl_crystal_density_diffrn 1.816
_exptl_crystal_description parallelepiped
_exptl_crystal_F_000 1920
_exptl_crystal_size_max 0.19
_exptl_crystal_size_mid 0.16
_exptl_crystal_size_min 0.12
_refine_diff_density_max 0.443
_refine_diff_density_min -0.858
_refine_diff_density_rms 0.085
_refine_ls_extinction_method none
_refine_ls_goodness_of_fit_ref 1.039
_refine_ls_hydrogen_treatment constr
_refine_ls_matrix_type full
_refine_ls_number_parameters 385
_refine_ls_number_reflns 6983
_refine_ls_number_restraints 0
_refine_ls_restrained_S_all 1.039
_refine_ls_R_factor_all 0.0223
_refine_ls_R_factor_gt 0.0187
_refine_ls_shift/su_max 0.000
_refine_ls_shift/su_mean 0.000
_refine_ls_structure_factor_coef Fsqd
_refine_ls_weighting_details 'calc w=1/[\s^2^(Fo^2^)+(0.0240P)^2^+2.1946P] where P=(Fo^2^+2Fc^2^)/3'
_refine_ls_weighting_scheme calc
_refine_ls_wR_factor_gt 0.0446
_refine_ls_wR_factor_ref 0.0455
_reflns_number_gt 6405
_reflns_number_total 6983
_reflns_threshold_expression >2sigma(I)
_cod_data_source_file om060642gsi20060718_024903.cif
_cod_data_source_block 7.MeCN
_cod_original_sg_symbol_H-M 'P 21/c'
_cod_database_code 4074441

loop_
_symmetry_equiv_pos_as_xyz
'x, y, z'
'-x, y+1/2, -z+1/2'
'-x, -y, -z'
'x, -y-1/2, z-1/2'

loop_
_atom_site_label
_atom_site_type_symbol
_atom_site_fract_x
_atom_site_fract_y
_atom_site_fract_z
_atom_site_U_iso_or_equiv
_atom_site_adp_type
_atom_site_occupancy
_atom_site_symmetry_multiplicity
_atom_site_calc_flag
_atom_site_refinement_flags
U U 0.235779(7) 0.791759(9) 0.350284(5) 0.01606(4) Uani 1 1 d .
I1 I 0.409030(13) 0.009573(18) 0.132254(10) 0.02814(6) Uani 1 1 d .
I2 I 0.050978(13) 0.258290(17) 0.506427(10) 0.02539(5) Uani 1 1 d .
N1 N 0.36304(17) 0.7782(2) 0.30011(12) 0.0225(6) Uani 1 1 d .
N2 N 0.21594(16) 0.9528(2) 0.26080(12) 0.0221(5) Uani 1 1 d .
N3 N 0.09514(16) 0.8979(2) 0.34841(11) 0.0215(5) Uani 1 1 d .
N4 N 0.17857(16) 0.6918(2) 0.43688(12) 0.0204(5) Uani 1 1 d .
N5 N 0.33665(15) 0.6244(2) 0.40624(12) 0.0220(5) Uani 1 1 d .
C1 C 0.4154(2) 0.7618(3) 0.27387(15) 0.0231(7) Uani 1 1 d .
C2 C 0.4814(2) 0.7387(3) 0.23958(17) 0.0332(8) Uani 1 1 d .
H2A H 0.5337 0.7148 0.2705 0.050 Uiso 1 1 d R
H2B H 0.4917 0.8098 0.2175 0.050 Uiso 1 1 d R
H2C H 0.4624 0.6763 0.2081 0.050 Uiso 1 1 d R
C3 C 0.21273(18) 1.0302(3) 0.22545(14) 0.0217(6) Uani 1 1 d .
C4 C 0.2094(2) 1.1314(3) 0.18163(16) 0.0306(7) Uani 1 1 d .
H4A H 0.2068 1.2040 0.2050 0.046 Uiso 1 1 calc R
H4B H 0.1592 1.1251 0.1454 0.046 Uiso 1 1 calc R
H4C H 0.2599 1.1317 0.1656 0.046 Uiso 1 1 calc R
C5 C 0.03552(19) 0.9406(2) 0.35844(13) 0.0197(6) Uani 1 1 d .
C6 C -0.03968(19) 0.9947(3) 0.37291(16) 0.0264(7) Uani 1 1 d .
H6A H -0.0222 1.0625 0.4008 0.040 Uiso 1 1 calc R
H6B H -0.0671 0.9376 0.3946 0.040 Uiso 1 1 calc R
H6C H -0.0793 1.0195 0.3328 0.040 Uiso 1 1 calc R
C7 C 0.16798(18) 0.6375(3) 0.47969(15) 0.0214(6) Uani 1 1 d .
C8 C 0.1579(2) 0.5673(3) 0.53464(14) 0.0263(7) Uani 1 1 d .
H8A H 0.2134 0.5519 0.5638 0.039 Uiso 1 1 calc R
H8B H 0.1304 0.4932 0.5190 0.039 Uiso 1 1 calc R
H8C H 0.1232 0.6104 0.5576 0.039 Uiso 1 1 calc R
C9 C 0.37022(19) 0.5364(3) 0.42545(14) 0.0224(6) Uani 1 1 d .
C10 C 0.4098(2) 0.4227(3) 0.44897(16) 0.0281(7) Uani 1 1 d .
H10A H 0.4624 0.4138 0.4360 0.042 Uiso 1 1 calc R
H10B H 0.3712 0.3591 0.4306 0.042 Uiso 1 1 calc R
H10C H 0.4220 0.4201 0.4959 0.042 Uiso 1 1 calc R
C11 C 0.21698(18) 0.5824(2) 0.27216(14) 0.0196(6) Uani 1 1 d .
C12 C 0.18918(19) 0.6788(3) 0.22810(14) 0.0202(6) Uani 1 1 d .
C13 C 0.11114(19) 0.7238(2) 0.23777(14) 0.0205(6) Uani 1 1 d .
C14 C 0.09078(18) 0.6546(3) 0.28813(14) 0.0207(6) Uani 1 1 d .
C15 C 0.15619(18) 0.5676(2) 0.30955(14) 0.0199(6) Uani 1 1 d .
C16 C 0.28813(19) 0.4966(3) 0.27047(15) 0.0248(7) Uani 1 1 d .
H16A H 0.2918 0.4368 0.3035 0.037 Uiso 1 1 calc R
H16B H 0.3417 0.5389 0.2786 0.037 Uiso 1 1 calc R
H16C H 0.2763 0.4594 0.2282 0.037 Uiso 1 1 calc R
C17 C 0.2263(2) 0.7107(3) 0.17167(15) 0.0256(7) Uani 1 1 d .
H17A H 0.2739 0.6590 0.1718 0.038 Uiso 1 1 calc R
H17B H 0.2459 0.7919 0.1762 0.038 Uiso 1 1 calc R
H17C H 0.1829 0.7016 0.1312 0.038 Uiso 1 1 calc R
C18 C 0.05165(19) 0.8100(3) 0.19452(14) 0.0231(7) Uani 1 1 d .
H18A H 0.0040 0.7675 0.1670 0.035 Uiso 1 1 calc R
H18B H 0.0820 0.8517 0.1678 0.035 Uiso 1 1 calc R
H18C H 0.0307 0.8660 0.2210 0.035 Uiso 1 1 calc R
C19 C 0.00677(19) 0.6590(3) 0.30728(15) 0.0257(7) Uani 1 1 d .
H19A H -0.0259 0.5883 0.2920 0.039 Uiso 1 1 calc R
H19B H -0.0254 0.7277 0.2879 0.039 Uiso 1 1 calc R
H19C H 0.0182 0.6637 0.3541 0.039 Uiso 1 1 calc R
C20 C 0.15286(19) 0.4651(3) 0.35395(15) 0.0229(6) Uani 1 1 d .
H20A H 0.1052 0.4752 0.3728 0.034 Uiso 1 1 calc R
H20B H 0.2054 0.4619 0.3882 0.034 Uiso 1 1 calc R
H20C H 0.1459 0.3922 0.3293 0.034 Uiso 1 1 calc R
C21 C 0.38090(18) 0.8938(3) 0.43592(14) 0.0209(6) Uani 1 1 d .
C22 C 0.34385(18) 0.9879(2) 0.39334(14) 0.0199(6) Uani 1 1 d .
C23 C 0.26459(19) 1.0194(2) 0.40657(14) 0.0202(6) Uani 1 1 d .
C24 C 0.25281(18) 0.9444(2) 0.45783(13) 0.0185(6) Uani 1 1 d .
C25 C 0.32515(18) 0.8671(2) 0.47617(13) 0.0195(6) Uani 1 1 d .
C26 C 0.47090(19) 0.8459(3) 0.44655(15) 0.0270(7) Uani 1 1 d .
H26A H 0.5103 0.8962 0.4769 0.040 Uiso 1 1 calc R
H26B H 0.4861 0.8445 0.4056 0.040 Uiso 1 1 calc R
H26C H 0.4736 0.7666 0.4639 0.040 Uiso 1 1 calc R
C27 C 0.3901(2) 1.0564(3) 0.35128(15) 0.0271(7) Uani 1 1 d .
H27A H 0.4438 1.0856 0.3780 0.041 Uiso 1 1 calc R
H27B H 0.3551 1.1223 0.3311 0.041 Uiso 1 1 calc R
H27C H 0.4006 1.0048 0.3180 0.041 Uiso 1 1 calc R
C28 C 0.2105(2) 1.1267(3) 0.37971(15) 0.0262(7) Uani 1 1 d .
H28A H 0.1810 1.1538 0.4110 0.039 Uiso 1 1 calc R
H28B H 0.1692 1.1056 0.3397 0.039 Uiso 1 1 calc R
H28C H 0.2469 1.1892 0.3713 0.039 Uiso 1 1 calc R
C29 C 0.18413(19) 0.9556(3) 0.49436(14) 0.0233(7) Uani 1 1 d .
H29A H 0.2106 0.9585 0.5406 0.035 Uiso 1 1 calc R
H29B H 0.1463 0.8882 0.4847 0.035 Uiso 1 1 calc R
H29C H 0.1518 1.0273 0.4811 0.035 Uiso 1 1 calc R
C30 C 0.3475(2) 0.7893(3) 0.53582(15) 0.0251(7) Uani 1 1 d .
H30A H 0.3689 0.7142 0.5250 0.038 Uiso 1 1 calc R
H30B H 0.2971 0.7762 0.5511 0.038 Uiso 1 1 calc R
H30C H 0.3909 0.8275 0.5695 0.038 Uiso 1 1 calc R
N6 N 0.3811(2) 0.4592(4) 0.14731(16) 0.0544(9) Uani 1 1 d .
C31 C 0.3495(2) 0.3928(4) 0.10690(19) 0.0399(9) Uani 1 1 d .
C32 C 0.3113(2) 0.3085(3) 0.05416(19) 0.0408(9) Uani 1 1 d .
H32A H 0.3221 0.3354 0.0140 0.061 Uiso 1 1 calc R
H32B H 0.2504 0.3038 0.0491 0.061 Uiso 1 1 calc R
H32C H 0.3365 0.2312 0.0650 0.061 Uiso 1 1 calc R

loop_
_atom_site_aniso_label
_atom_site_aniso_U_11
_atom_site_aniso_U_22
_atom_site_aniso_U_33
_atom_site_aniso_U_23
_atom_site_aniso_U_13
_atom_site_aniso_U_12
U 0.01754(6) 0.01450(6) 0.01617(6) -0.00008(4) 0.00444(4) 0.00051(4)
I1 0.03139(12) 0.02332(11) 0.02811(12) -0.00115(8) 0.00486(9) 0.00200(8)
I2 0.02803(11) 0.02086(11) 0.02719(12) -0.00079(8) 0.00706(9) 0.00104(8)
N1 0.0241(14) 0.0201(13) 0.0217(14) -0.0012(11) 0.0033(12) -0.0004(11)
N2 0.0251(14) 0.0222(13) 0.0178(13) -0.0028(11) 0.0037(11) -0.0009(11)
N3 0.0250(14) 0.0181(13) 0.0200(13) -0.0020(10) 0.0036(11) -0.0010(11)
N4 0.0231(14) 0.0185(13) 0.0198(14) -0.0008(11) 0.0060(11) -0.0007(10)
N5 0.0226(13) 0.0208(14) 0.0222(13) -0.0014(11) 0.0053(11) -0.0022(11)
C1 0.0239(17) 0.0218(16) 0.0214(16) 0.0041(13) 0.0019(14) 0.0024(13)
C2 0.0318(19) 0.041(2) 0.0315(19) 0.0096(16) 0.0166(16) 0.0135(16)
C3 0.0201(15) 0.0253(16) 0.0206(16) -0.0021(14) 0.0066(12) 0.0031(13)
C4 0.0339(19) 0.0301(18) 0.0311(18) 0.0092(15) 0.0146(15) 0.0047(15)
C5 0.0245(16) 0.0163(14) 0.0167(15) 0.0017(12) 0.0023(12) -0.0018(12)
C6 0.0240(17) 0.0246(17) 0.0320(18) 0.0038(14) 0.0098(14) 0.0060(13)
C7 0.0197(15) 0.0173(15) 0.0256(17) -0.0044(13) 0.0031(13) 0.0003(12)
C8 0.0296(17) 0.0254(16) 0.0242(17) 0.0061(13) 0.0076(14) 0.0016(14)
C9 0.0194(15) 0.0260(17) 0.0222(16) -0.0039(13) 0.0063(12) -0.0043(13)
C10 0.0300(18) 0.0223(16) 0.0294(18) 0.0036(14) 0.0031(14) 0.0057(13)
C11 0.0213(15) 0.0175(14) 0.0191(15) -0.0043(12) 0.0036(12) -0.0009(12)
C12 0.0239(16) 0.0206(15) 0.0152(15) -0.0050(12) 0.0033(12) -0.0037(12)
C13 0.0222(16) 0.0176(15) 0.0198(16) -0.0042(12) 0.0018(13) -0.0011(12)
C14 0.0218(15) 0.0180(15) 0.0211(16) -0.0043(12) 0.0033(12) -0.0024(12)
C15 0.0215(15) 0.0170(15) 0.0203(15) -0.0047(12) 0.0037(12) -0.0034(12)
C16 0.0278(17) 0.0201(16) 0.0269(17) -0.0025(13) 0.0081(14) 0.0021(13)
C17 0.0285(18) 0.0289(17) 0.0192(16) -0.0027(13) 0.0061(13) 0.0015(13)
C18 0.0237(16) 0.0236(16) 0.0204(16) -0.0006(13) 0.0026(13) 0.0030(13)
C19 0.0234(16) 0.0235(16) 0.0299(18) -0.0038(14) 0.0066(13) -0.0015(13)
C20 0.0224(16) 0.0181(15) 0.0281(17) -0.0013(13) 0.0067(13) -0.0012(12)
C21 0.0218(16) 0.0184(15) 0.0214(16) -0.0030(12) 0.0038(12) -0.0021(12)
C22 0.0234(16) 0.0176(15) 0.0183(15) -0.0024(12) 0.0048(12) -0.0038(12)
C23 0.0243(16) 0.0161(14) 0.0190(15) -0.0014(12) 0.0035(12) -0.0018(12)
C24 0.0232(15) 0.0166(14) 0.0152(14) -0.0038(12) 0.0038(12) -0.0002(12)
C25 0.0231(15) 0.0174(14) 0.0167(15) -0.0021(12) 0.0026(12) -0.0020(12)
C26 0.0217(16) 0.0294(18) 0.0292(18) -0.0019(14) 0.0058(14) -0.0012(13)
C27 0.0305(18) 0.0238(16) 0.0270(17) 0.0023(13) 0.0075(14) -0.0064(14)
C28 0.0340(18) 0.0186(15) 0.0255(17) 0.0005(13) 0.0069(14) 0.0021(13)
C29 0.0276(17) 0.0237(16) 0.0202(16) -0.0046(13) 0.0090(13) 0.0005(13)
C30 0.0292(18) 0.0262(17) 0.0177(16) 0.0027(13) 0.0024(13) 0.0006(13)
N6 0.052(2) 0.077(3) 0.038(2) -0.0057(19) 0.0192(17) 0.0165(19)
C31 0.035(2) 0.051(2) 0.038(2) 0.019(2) 0.0176(18) 0.0184(18)
C32 0.038(2) 0.037(2) 0.050(2) 0.0174(18) 0.0146(18) 0.0096(16)

loop_
_atom_type_symbol
_atom_type_description
_atom_type_scat_dispersion_real
_atom_type_scat_dispersion_imag
_atom_type_scat_source
C C 0.0033 0.0016 'International Tables Vol C Tables 4.2.6.8 and 6.1.1.4'
H H 0.0000 0.0000 'International Tables Vol C Tables 4.2.6.8 and 6.1.1.4'
N N 0.0061 0.0033 'International Tables Vol C Tables 4.2.6.8 and 6.1.1.4'
I I -0.4742 1.8119 'International Tables Vol C Tables 4.2.6.8 and 6.1.1.4'
U U -9.6767 9.6646 'International Tables Vol C Tables 4.2.6.8 and 6.1.1.4'

loop_
_geom_angle_atom_site_label_1
_geom_angle_atom_site_label_2
_geom_angle_atom_site_label_3
_geom_angle
N4 U N1 139.75(8)
N4 U N3 74.22(8)
N1 U N3 146.03(8)
N4 U N5 69.21(8)
N1 U N5 70.54(8)
N3 U N5 143.43(8)
N4 U N2 148.02(8)
N1 U N2 72.23(8)
N3 U N2 73.81(8)
N5 U N2 142.76(8)
C1 N1 U 172.5(2)
C3 N2 U 173.5(2)
C5 N3 U 168.5(2)
C7 N4 U 167.0(2)
C9 N5 U 167.8(2)
N1 C1 C2 178.8(4)
N2 C3 C4 178.5(3)
N3 C5 C6 178.6(3)
N4 C7 C8 177.8(3)
N5 C9 C10 178.0(3)
C15 C11 C12 108.0(2)
C15 C11 C16 125.3(3)
C12 C11 C16 125.7(3)
C13 C12 C11 108.4(3)
C13 C12 C17 125.3(3)
C11 C12 C17 125.2(3)
C12 C13 C14 107.4(3)
C12 C13 C18 126.4(3)
C14 C13 C18 125.1(3)
C15 C14 C13 108.5(3)
C15 C14 C19 125.3(3)
C13 C14 C19 125.4(3)
C14 C15 C11 107.6(2)
C14 C15 C20 125.8(3)
C11 C15 C20 125.7(3)
C22 C21 C25 108.1(2)
C22 C21 C26 126.2(3)
C25 C21 C26 124.7(3)
C21 C22 C23 108.2(2)
C21 C22 C27 124.4(3)
C23 C22 C27 126.5(3)
C22 C23 C24 107.9(2)
C22 C23 C28 125.8(3)
C24 C23 C28 125.5(3)
C25 C24 C23 107.8(2)
C25 C24 C29 124.6(3)
C23 C24 C29 126.9(3)
C24 C25 C21 107.9(2)
C24 C25 C30 125.8(3)
C21 C25 C30 125.2(3)
N6 C31 C32 178.1(4)

loop_
_geom_bond_atom_site_label_1
_geom_bond_atom_site_label_2
_geom_bond_distance
U N4 2.518(2)
U N1 2.545(3)
U N3 2.549(2)
U N5 2.562(3)
U N2 2.577(3)
U C13 2.790(3)
U C12 2.800(3)
U C21 2.801(3)
U C24 2.804(3)
U C23 2.806(3)
U C22 2.806(3)
U C25 2.807(3)
U C14 2.819(3)
U C11 2.843(3)
U C15 2.853(3)
N1 C1 1.139(4)
N2 C3 1.138(4)
N3 C5 1.141(4)
N4 C7 1.140(4)
N5 C9 1.149(4)
C1 C2 1.458(5)
C3 C4 1.458(4)
C5 C6 1.456(4)
C7 C8 1.447(4)
C9 C10 1.455(4)
C11 C15 1.419(4)
C11 C12 1.422(4)
C11 C16 1.504(4)
C12 C13 1.417(4)
C12 C17 1.511(4)
C13 C14 1.423(4)
C13 C18 1.494(4)
C14 C15 1.421(4)
C14 C19 1.510(4)
C15 C20 1.495(4)
C21 C22 1.415(4)
C21 C25 1.420(4)
C21 C26 1.506(4)
C22 C23 1.420(4)
C22 C27 1.510(4)
C23 C24 1.424(4)
C23 C28 1.508(4)
C24 C25 1.423(4)
C24 C29 1.510(4)
C25 C30 1.499(4)
N6 C31 1.149(5)
C31 C32 1.470(6)
